data_4003642
loop_
_publ_author_name
'Ghosh, Biplab'
'Febriansyah, Benny'
'Harikesh, Padinhare Cholakkal'
'Koh, Teck Ming'
'Hadke, Shreyash'
'Wong, Lydia H.'
'England, Jason'
'Mhaisalkar, Subodh G.'
'Mathews, Nripan'

_publ_section_title
;
 Direct Band Gap Mixed-Valence Organic--inorganic Gold Perovskite as
 Visible Light Absorbers
;
_journal_name_full 'Chemistry of Materials'
_journal_paper_doi 10.1021/acs.chemmater.0c00345
_journal_year 2020
_chemical_formula_sum 'C H6 Au Br3 N'
_chemical_formula_weight 468.76
_space_group_crystal_system tetragonal
_space_group_IT_number 92
_space_group_name_Hall 'P 4abw 2nw'
_space_group_name_H-M_alt 'P 41 21 2'
_atom_sites_solution_hydrogens geom
_atom_sites_solution_primary dual
_cell_angle_alpha 90
_cell_angle_beta 90
_cell_angle_gamma 90
_cell_formula_units_Z 8
_cell_length_a 7.9115(10)
_cell_length_b 7.9115(10)
_cell_length_c 23.385(3)
_cell_measurement_reflns_used 6715
_cell_measurement_temperature 100.(2)
_cell_measurement_theta_max 39.3547
_cell_measurement_theta_min 3.1089
_cell_volume 1463.7(3)
_computing_cell_refinement 'SAINT V8.38A (Bruker AXS Inc., 2017)'
_computing_data_collection 'APEX3 (Bruker AXS Inc., 2018)'
_computing_data_reduction 'SAINT V8.38A (Bruker AXS Inc., 2017)'
_computing_molecular_graphics 'XP (Bruker AXS Inc., 2018)'
_computing_publication_material 'APEX3 (Bruker AXS Inc., 2018)'
_computing_structure_refinement 'SHELXL-2017/1 (Sheldrick, 2017)'
_computing_structure_solution 'XT, VERSION 2014/5'
_diffrn_ambient_temperature 100.(2)
_diffrn_detector_area_resol_mean 7.4074
_diffrn_measured_fraction_theta_full 0.999
_diffrn_measured_fraction_theta_max 0.999
_diffrn_measurement_device_type 'Photon II CPADs detector'
_diffrn_measurement_method 'phi and omega scans'
_diffrn_radiation_monochromator 'Multilayer Mirror'
_diffrn_radiation_type MoK\a
_diffrn_radiation_wavelength 0.71073
_diffrn_reflns_av_R_equivalents 0.0604
_diffrn_reflns_av_unetI/netI 0.0449
_diffrn_reflns_limit_h_max 14
_diffrn_reflns_limit_h_min -13
_diffrn_reflns_limit_k_max 14
_diffrn_reflns_limit_k_min -13
_diffrn_reflns_limit_l_max 41
_diffrn_reflns_limit_l_min -41
_diffrn_reflns_number 23001
_diffrn_reflns_theta_full 39.38
_diffrn_reflns_theta_max 39.38
_diffrn_reflns_theta_min 2.72
_diffrn_source 'Incoatec microfocus source'
_diffrn_source_type 'Bruker D8 Quest'
_exptl_absorpt_coefficient_mu 36.366
_exptl_absorpt_correction_T_max 0.53
_exptl_absorpt_correction_T_min 0.22
_exptl_absorpt_correction_type multi-scan
_exptl_absorpt_process_details
;
SADABS-2016/2 - Bruker AXS area detector scaling and absorption correction
;
_exptl_crystal_colour black
_exptl_crystal_density_diffrn 4.254
_exptl_crystal_density_method 'not measured'
_exptl_crystal_description plate
_exptl_crystal_F_000 1624
_exptl_crystal_size_max 0.140
_exptl_crystal_size_mid 0.120
_exptl_crystal_size_min 0.020
_refine_diff_density_max 1.671
_refine_diff_density_min -1.796
_refine_ls_abs_structure_details
;

Refined as an inversion twin.
;
_refine_ls_abs_structure_Flack 0.50(3)
_refine_ls_extinction_method none
_refine_ls_goodness_of_fit_ref 1.028
_refine_ls_hydrogen_treatment constr
_refine_ls_matrix_type full
_refine_ls_number_parameters 60
_refine_ls_number_reflns 4363
_refine_ls_number_restraints 0
_refine_ls_restrained_S_all 1.028
_refine_ls_R_factor_all 0.0526
_refine_ls_R_factor_gt 0.0292
_refine_ls_shift/su_max 0.001
_refine_ls_shift/su_mean 0.000
_refine_ls_structure_factor_coef Fsqd
_refine_ls_weighting_details 'w=1/[\s^2^(Fo^2^)+(0.0129P)^2^+0.8383P] where P=(Fo^2^+2Fc^2^)/3'
_refine_ls_weighting_scheme calc
_refine_ls_wR_factor_gt 0.0509
_refine_ls_wR_factor_ref 0.0574
_reflns_number_gt 3284
_reflns_number_total 4363
_reflns_threshold_expression 'I > 2\s(I)'
_cod_data_source_file cm0c00345_si_003.cif
_cod_data_source_block je569m
_cod_depositor_comments
;
The following automatic conversions were performed:

data item '_exptl_absorpt_correction_type' value 'Multi-Scan' was
changed to 'multi-scan' in accordance with the
/home/data/users/saulius/crontab/automatic-downloads/rss-feeds/ACS/lib/dictionaries/cif_core.dic
dictionary named 'cif_core.dic' version 2.4.2 last updated on
2011-04-26.

Automatic conversion script
Id: cif_fix_values 7556 2019-12-06 15:28:31Z antanas 
;
_cod_original_cell_volume 1463.7(4)
_cod_database_code 4003642

loop_
_space_group_symop_operation_xyz
'x, y, z'
'-x, -y, z+1/2'
'-y+1/2, x+1/2, z+1/4'
'y+1/2, -x+1/2, z+3/4'
'-x+1/2, y+1/2, -z+1/4'
'x+1/2, -y+1/2, -z+3/4'
'y, x, -z'
'-y, -x, -z+1/2'

loop_
_atom_site_type_symbol
_atom_site_label
_atom_site_fract_x
_atom_site_fract_y
_atom_site_fract_z
_atom_site_U_iso_or_equiv
_atom_site_adp_type
_atom_site_calc_flag
_atom_site_refinement_flags_adp
_atom_site_refinement_flags_occupancy
_atom_site_refinement_flags_posn
_atom_site_occupancy
_atom_site_disorder_assembly
_atom_site_disorder_group
Au Au1 0.45861(3) 0.45861(3) 0.5 0.01030(5) Uani d T P S 1 . .
Au Au2 0.95825(3) -0.04175(3) 0.5 0.01200(5) Uani d T P S 1 . .
Br Br1 0.24010(7) 0.24010(7) 0.5 0.01440(14) Uani d T P S 1 . .
Br Br2 0.67784(8) 0.67784(8) 0.5 0.01867(17) Uani d T P S 1 . .
Br Br3 0.67551(8) 0.23914(8) 0.49280(2) 0.01632(12) Uani d . . . 1 . .
Br Br4 0.95183(8) -0.02515(9) 0.60302(2) 0.01973(12) Uani d . . . 1 . .
C C1 0.4477(9) 0.9829(10) 0.6118(2) 0.0253(15) Uani d . . . 1 . .
H H1D 0.442675 1.106649 0.612037 0.038 Uiso calc U . R 1 . .
H H1E 0.333465 0.936858 0.616329 0.038 Uiso calc U . R 1 . .
H H1F 0.495635 0.944023 0.575497 0.038 Uiso calc U . R 1 . .
N N1 0.5538(8) 0.9250(8) 0.6589(2) 0.0296(14) Uani d . . . 1 . .
H H1A 0.662123 0.959651 0.653031 0.044 Uiso calc U . R 1 . .
H H1B 0.550703 0.810166 0.66075 0.044 Uiso calc U . R 1 . .
H H1C 0.514878 0.969134 0.692354 0.044 Uiso calc U . R 1 . .

loop_
_atom_site_aniso_label
_atom_site_aniso_U_11
_atom_site_aniso_U_22
_atom_site_aniso_U_33
_atom_site_aniso_U_12
_atom_site_aniso_U_13
_atom_site_aniso_U_23
Au1 0.01007(7) 0.01007(7) 0.01076(9) -0.00054(12) 0.00025(7) -0.00025(7)
Au2 0.01229(7) 0.01229(7) 0.01141(9) -0.00061(12) -0.00016(7) 0.00016(7)
Br1 0.0124(2) 0.0124(2) 0.0185(3) -0.0024(3) 0.0007(2) -0.0007(2)
Br2 0.0150(2) 0.0150(2) 0.0261(4) -0.0050(3) 0.0016(3) -0.0016(3)
Br3 0.0125(3) 0.0151(3) 0.0214(2) 0.0030(2) -0.0009(2) -0.0025(2)
Br4 0.0147(2) 0.0329(4) 0.01157(18) 0.0000(3) 0.00068(19) 0.0013(2)
C1 0.023(3) 0.038(4) 0.015(2) 0.001(4) -0.001(2) -0.003(2)
N1 0.020(3) 0.039(4) 0.029(3) 0.001(3) 0.005(2) 0.015(3)

loop_
_atom_type_symbol
_atom_type_description
_atom_type_scat_dispersion_real
_atom_type_scat_dispersion_imag
_atom_type_scat_source
C C 0.0033 0.0016 'International Tables Vol C Tables 4.2.6.8 and 6.1.1.4'
H H 0.0000 0.0000 'International Tables Vol C Tables 4.2.6.8 and 6.1.1.4'
Au Au -2.0133 8.8022 'International Tables Vol C Tables 4.2.6.8 and 6.1.1.4'
Br Br -0.2901 2.4595 'International Tables Vol C Tables 4.2.6.8 and 6.1.1.4'
N N 0.0061 0.0033 'International Tables Vol C Tables 4.2.6.8 and 6.1.1.4'

loop_
_geom_angle_atom_site_label_1
_geom_angle_atom_site_label_2
_geom_angle_atom_site_label_3
_geom_angle_site_symmetry_1
_geom_angle_site_symmetry_3
_geom_angle
_geom_angle_publ_flag
Br1 Au1 Br3 . . 89.662(17) ?
Br1 Au1 Br3 . 7_556 89.663(17) ?
Br3 Au1 Br3 . 7_556 179.32(3) ?
Br1 Au1 Br2 . . 180.00(2) ?
Br3 Au1 Br2 . . 90.338(17) ?
Br3 Au1 Br2 7_556 . 90.337(17) ?
Br4 Au2 Br4 7_646 . 177.29(3) ?
N1 C1 H1D . . 109.5 ?
N1 C1 H1E . . 109.5 ?
H1D C1 H1E . . 109.5 ?
N1 C1 H1F . . 109.5 ?
H1D C1 H1F . . 109.5 ?
H1E C1 H1F . . 109.5 ?
C1 N1 H1A . . 109.5 ?
C1 N1 H1B . . 109.5 ?
H1A N1 H1B . . 109.5 ?
C1 N1 H1C . . 109.5 ?
H1A N1 H1C . . 109.5 ?
H1B N1 H1C . . 109.5 ?

loop_
_geom_bond_atom_site_label_1
_geom_bond_atom_site_label_2
_geom_bond_site_symmetry_2
_geom_bond_distance
_geom_bond_publ_flag
Au1 Br1 . 2.4449(9) ?
Au1 Br3 . 2.4470(7) ?
Au1 Br3 7_556 2.4470(7) ?
Au1 Br2 . 2.4528(10) ?
Au2 Br4 7_646 2.4131(6) ?
Au2 Br4 . 2.4131(6) ?
C1 N1 . 1.458(8) ?
C1 H1D . 0.98 ?
C1 H1E . 0.98 ?
C1 H1F . 0.98 ?
N1 H1A . 0.91 ?
N1 H1B . 0.91 ?
N1 H1C . 0.91 ?
